data_7223265
loop_
_publ_author_name
'Jiang, Xiang'
'Hu, Kong-Qiu'
'Kou, Hui-Zhong'

_publ_section_title
;
 Tunable gas adsorption properties of porous coordination polymers by
 modification of macrocyclic metallic tectons
;
_journal_issue 22
_journal_name_full CrystEngComm
_journal_page_first 4084
_journal_paper_doi 10.1039/C5CE01577D
_journal_volume 18
_journal_year 2016
_chemical_formula_moiety 'C61 H84 N12 Ni2 O12, 18(H2 O)'
_chemical_formula_sum 'C61 H120 N12 Ni2 O30'
_chemical_formula_weight 1619.10
_space_group_crystal_system monoclinic
_space_group_IT_number 15
_space_group_name_Hall '-C 2yc'
_space_group_name_H-M_alt 'C 1 2/c 1'
_symmetry_space_group_name_Hall '-C 2yc'
_symmetry_space_group_name_H-M 'C 1 2/c 1'
_atom_sites_solution_hydrogens mixed
_audit_creation_method SHELXL-2014/7
_audit_update_record
;
2015-11-11 deposited with the CCDC.
2015-11-13 downloaded from the CCDC.
;
_cell_angle_alpha 90
_cell_angle_beta 126.838(2)
_cell_angle_gamma 90
_cell_formula_units_Z 4
_cell_length_a 37.352(4)
_cell_length_b 8.8340(10)
_cell_length_c 29.562(3)
_cell_measurement_reflns_used 1432
_cell_measurement_temperature 173(2)
_cell_measurement_theta_max 20.97
_cell_measurement_theta_min 2.40
_cell_volume 7806.9(15)
_computing_cell_refinement 'Bruker SMART'
_computing_data_collection 'Bruker SMART'
_computing_data_reduction 'Bruker SAINT'
_computing_molecular_graphics 'Diamond 3.2'
_computing_publication_material 'Diamond 3.2'
_computing_structure_refinement 'SHELXL-2014/7 (Sheldrick, 2014)'
_computing_structure_solution 'SHELXL-2014/7 (Sheldrick, 2014)'
_diffrn_ambient_temperature 173(2)
_diffrn_measured_fraction_theta_full 0.988
_diffrn_measured_fraction_theta_max 0.973
_diffrn_measurement_device_type 'CCD area detector'
_diffrn_measurement_method 'phi and omega scans'
_diffrn_radiation_type MoK\a
_diffrn_radiation_wavelength 0.71073
_diffrn_reflns_av_R_equivalents 0.0941
_diffrn_reflns_av_unetI/netI 0.1419
_diffrn_reflns_Laue_measured_fraction_full 0.988
_diffrn_reflns_Laue_measured_fraction_max 0.973
_diffrn_reflns_limit_h_max 46
_diffrn_reflns_limit_h_min -25
_diffrn_reflns_limit_k_max 10
_diffrn_reflns_limit_k_min -10
_diffrn_reflns_limit_l_max 35
_diffrn_reflns_limit_l_min -34
_diffrn_reflns_number 19283
_diffrn_reflns_point_group_measured_fraction_full 0.988
_diffrn_reflns_point_group_measured_fraction_max 0.973
_diffrn_reflns_theta_full 25.242
_diffrn_reflns_theta_max 26.361
_diffrn_reflns_theta_min 1.721
_diffrn_source 'sealed tube'
_exptl_absorpt_coefficient_mu 0.570
_exptl_absorpt_correction_T_max 0.7454
_exptl_absorpt_correction_T_min 0.6654
_exptl_absorpt_correction_type multi-scan
_exptl_absorpt_process_details 'SADABS (Bruker, 2000)'
_exptl_crystal_colour purple
_exptl_crystal_density_diffrn 1.378
_exptl_crystal_description needle
_exptl_crystal_F_000 3464
_exptl_crystal_size_max 0.3
_exptl_crystal_size_mid 0.18
_exptl_crystal_size_min 0.17
_refine_diff_density_max 0.651
_refine_diff_density_min -0.740
_refine_diff_density_rms 0.093
_refine_ls_extinction_method none
_refine_ls_goodness_of_fit_ref 0.976
_refine_ls_hydrogen_treatment constr
_refine_ls_matrix_type full
_refine_ls_number_parameters 497
_refine_ls_number_reflns 7736
_refine_ls_number_restraints 12
_refine_ls_restrained_S_all 0.978
_refine_ls_R_factor_all 0.1384
_refine_ls_R_factor_gt 0.0619
_refine_ls_shift/su_max 0.000
_refine_ls_shift/su_mean 0.000
_refine_ls_structure_factor_coef Fsqd
_refine_ls_weighting_details 'w=1/[\s^2^(Fo^2^)+(0.0605P)^2^+0.8303P] where P=(Fo^2^+2Fc^2^)/3'
_refine_ls_weighting_scheme calc
_refine_ls_wR_factor_gt 0.1278
_refine_ls_wR_factor_ref 0.1610
_reflns_Friedel_coverage 0.000
_reflns_number_gt 4183
_reflns_number_total 7736
_reflns_threshold_expression 'I > 2\s(I)'
_cod_data_source_file c5ce01577d2.cif
_cod_data_source_block 3
_cod_depositor_comments
;
The following automatic conversions were performed:

'_exptl_absorpt_correction_type' value 'Multi-scan' changed to
'multi-scan' according to
/usr/data/users/saulius/crontab/automatic-downloads/rss-feeds/RSC/lib/dictionaries/cif_core.dic
dictionary named 'cif_core.dic' version 2.4.2 from 2011-04-26.

Automatic conversion script
Id: cif_fix_values 4268 2015-11-12 08:31:59Z antanas 

 Adding full bibliography for 7223263--7223270.cif.
;
_cod_database_code 7223265
_shelx_shelxl_version_number 2014/7
_shelx_space_group_comment
;
The symmetry employed for this shelxl refinement is uniquely defined
by the following loop, which should always be used as a source of
symmetry information in preference to the above space-group names.
They are only intended as comments.
;

loop_
_space_group_symop_operation_xyz
'x, y, z'
'-x, y, -z+1/2'
'x+1/2, y+1/2, z'
'-x+1/2, y+1/2, -z+1/2'
'-x, -y, -z'
'x, -y, z-1/2'
'-x+1/2, -y+1/2, -z'
'x+1/2, -y+1/2, z-1/2'

loop_
_atom_site_label
_atom_site_type_symbol
_atom_site_fract_x
_atom_site_fract_y
_atom_site_fract_z
_atom_site_U_iso_or_equiv
_atom_site_adp_type
_atom_site_occupancy
_atom_site_site_symmetry_order
_atom_site_calc_flag
_atom_site_refinement_flags_posn
_atom_site_refinement_flags_adp
_atom_site_refinement_flags_occupancy
O4W O 0.17422(15) 0.8761(5) 0.73309(18) 0.0740(15) Uani 1 1 d . . .
H7W H 0.1654 0.8003 0.7419 0.111 Uiso 1 1 d R U .
H8W H 0.1989 0.8463 0.7402 0.111 Uiso 1 1 d R U .
O2W O 0.19594(14) 0.1305(5) 0.80495(18) 0.0653(13) Uani 1 1 d . . .
H4W H 0.1814 0.2137 0.7891 0.098 Uiso 1 1 d R U .
H3W H 0.1964 0.0576 0.7860 0.098 Uiso 1 1 d R U .
O6W O 0.1448(2) 0.0457(7) 0.6389(2) 0.142(3) Uani 1 1 d . . .
H11W H 0.1585 0.0629 0.6246 0.214 Uiso 1 1 d R U .
H12W H 0.1296 0.1245 0.6328 0.214 Uiso 1 1 d R U .
Ni1 Ni 0.0000 -0.5000 0.5000 0.0177(2) Uani 1 2 d S . P
Ni2 Ni 0.2500 1.2500 0.5000 0.0165(2) Uani 1 2 d S . P
O6 O 0.19847(9) 1.0807(3) 0.45298(12) 0.0219(8) Uani 1 1 d . . .
O5 O 0.16439(10) 1.0533(4) 0.49413(14) 0.0277(8) Uani 1 1 d . . .
O4 O -0.08587(10) -0.2791(4) 0.37838(13) 0.0243(8) Uani 1 1 d . . .
O3 O -0.01231(10) -0.3153(3) 0.44343(13) 0.0217(7) Uani 1 1 d . . .
O2 O 0.00165(9) 0.1768(4) 0.30251(13) 0.0227(7) Uani 1 1 d . . .
O1 O 0.05666(10) 0.5756(3) 0.29425(13) 0.0212(7) Uani 1 1 d . . .
N4 N 0.18898(12) 1.3747(4) 0.36722(16) 0.0251(10) Uani 1 1 d . . .
N5 N 0.20098(12) 1.4235(4) 0.45692(16) 0.0219(9) Uani 1 1 d . . .
N6 N 0.24033(11) 1.2623(4) 0.56070(15) 0.0192(9) Uani 1 1 d . . .
H6N H 0.2206 1.1784 0.5543 0.023 Uiso 1 1 calc R U .
N3 N -0.06177(12) -0.4069(5) 0.54267(16) 0.0242(9) Uani 1 1 d . . .
N1 N -0.06699(11) -0.5191(4) 0.46174(15) 0.0199(9) Uani 1 1 d . . .
H1 H -0.0815 -0.4303 0.4374 0.024 Uiso 1 1 calc R U .
N2 N 0.00939(12) -0.3436(4) 0.56065(15) 0.0200(9) Uani 1 1 d . . .
C1 C 0.0000 0.3830(7) 0.2500 0.0146(14) Uani 1 2 d S T P
C3 C -0.02875(13) 0.2815(5) 0.25900(18) 0.0179(11) Uani 1 1 d . . .
H3A H -0.0437 0.3416 0.2706 0.022 Uiso 1 1 calc R U .
H3B H -0.0512 0.2282 0.2244 0.022 Uiso 1 1 calc R U .
C2 C 0.02990(13) 0.4807(5) 0.30258(17) 0.0169(10) Uani 1 1 d . . .
H2A H 0.0117 0.5425 0.3087 0.020 Uiso 1 1 calc R U .
H2B H 0.0490 0.4169 0.3355 0.020 Uiso 1 1 calc R U .
C4 C -0.01417(15) 0.0673(5) 0.31916(19) 0.0199(11) Uani 1 1 d . . .
C9 C 0.01880(15) -0.0289(5) 0.3605(2) 0.0249(11) Uani 1 1 d . . .
H9 H 0.0479 -0.0219 0.3716 0.030 Uiso 1 1 calc R U .
C8 C 0.00837(15) -0.1345(5) 0.3850(2) 0.0246(11) Uani 1 1 d . . .
H8 H 0.0307 -0.1969 0.4135 0.029 Uiso 1 1 calc R U .
C7 C -0.03563(14) -0.1492(5) 0.36765(19) 0.0207(11) Uani 1 1 d . . .
C6 C -0.06808(15) -0.0576(5) 0.32378(19) 0.0211(11) Uani 1 1 d . . .
H6 H -0.0977 -0.0699 0.3103 0.025 Uiso 1 1 calc R U .
C5 C -0.05814(15) 0.0517(5) 0.29916(19) 0.0212(11) Uani 1 1 d . . .
H5 H -0.0805 0.1125 0.2700 0.025 Uiso 1 1 calc R U .
C11 C 0.08329(13) 0.6817(5) 0.33546(19) 0.0189(10) Uani 1 1 d . . .
C16 C 0.09035(13) 0.6878(5) 0.38684(18) 0.0184(10) Uani 1 1 d . . .
H16 H 0.0770 0.6174 0.3958 0.022 Uiso 1 1 calc R U .
C15 C 0.11771(13) 0.8003(5) 0.42498(19) 0.0201(11) Uani 1 1 d . . .
H15 H 0.1217 0.8065 0.4592 0.024 Uiso 1 1 calc R U .
C14 C 0.13913(14) 0.9033(5) 0.41365(19) 0.0189(10) Uani 1 1 d . . .
C17 C 0.16975(14) 1.0214(5) 0.45707(19) 0.0201(11) Uani 1 1 d . . .
C13 C 0.13231(15) 0.8919(5) 0.3621(2) 0.0246(11) Uani 1 1 d . . .
H13 H 0.1469 0.9590 0.3538 0.030 Uiso 1 1 calc R U .
C12 C 0.10457(15) 0.7839(5) 0.3231(2) 0.0242(11) Uani 1 1 d . . .
H12 H 0.1000 0.7791 0.2885 0.029 Uiso 1 1 calc R U .
C10 C -0.04512(15) -0.2552(5) 0.39880(19) 0.0218(11) Uani 1 1 d . . .
C24 C -0.08209(15) -0.6537(5) 0.4243(2) 0.0243(11) Uani 1 1 d . . .
H24A H -0.1143 -0.6500 0.3957 0.029 Uiso 1 1 calc R U .
H24B H -0.0748 -0.7454 0.4462 0.029 Uiso 1 1 calc R U .
C27 C 0.05877(14) -0.3455(5) 0.60394(19) 0.0235(11) Uani 1 1 d . . .
H27A H 0.0674 -0.4348 0.6275 0.028 Uiso 1 1 calc R U .
H27B H 0.0680 -0.2571 0.6280 0.028 Uiso 1 1 calc R U .
C28 C -0.00483(15) -0.1834(5) 0.5444(2) 0.0259(12) Uani 1 1 d . . .
H28A H 0.0083 -0.1427 0.5268 0.031 Uiso 1 1 calc R U .
H28B H 0.0063 -0.1244 0.5781 0.031 Uiso 1 1 calc R U .
C29 C -0.05571(15) -0.1680(6) 0.5034(2) 0.0291(12) Uani 1 1 d . . .
H29A H -0.0636 -0.0617 0.4991 0.035 Uiso 1 1 calc R U .
H29B H -0.0660 -0.2063 0.4666 0.035 Uiso 1 1 calc R U .
C26 C -0.01394(14) -0.4028(6) 0.58410(19) 0.0258(12) Uani 1 1 d . . .
H26A H -0.0032 -0.5042 0.5986 0.031 Uiso 1 1 calc R U .
H26B H -0.0065 -0.3393 0.6154 0.031 Uiso 1 1 calc R U .
C25 C -0.08024(15) -0.5245(5) 0.50048(19) 0.0243(11) Uani 1 1 d . . .
H25A H -0.1126 -0.5192 0.4778 0.029 Uiso 1 1 calc R U .
H25B H -0.0712 -0.6217 0.5196 0.029 Uiso 1 1 calc R U .
C30 C -0.07943(16) -0.2535(6) 0.5233(2) 0.0308(12) Uani 1 1 d . . .
H30A H -0.0760 -0.1978 0.5539 0.037 Uiso 1 1 calc R U .
H30B H -0.1111 -0.2594 0.4925 0.037 Uiso 1 1 calc R U .
C20 C 0.16849(15) 1.3783(5) 0.39604(19) 0.0247(11) Uani 1 1 d . . .
H20A H 0.1565 1.2789 0.3939 0.030 Uiso 1 1 calc R U .
H20B H 0.1438 1.4494 0.3770 0.030 Uiso 1 1 calc R U .
C21 C 0.20470(16) 1.5260(5) 0.3667(2) 0.0293(12) Uani 1 1 d . . .
H21A H 0.1790 1.5907 0.3421 0.035 Uiso 1 1 calc R U .
H21B H 0.2211 1.5192 0.3509 0.035 Uiso 1 1 calc R U .
C22 C 0.23447(16) 1.5986(5) 0.4247(2) 0.0266(12) Uani 1 1 d . . .
H22A H 0.2380 1.7053 0.4205 0.032 Uiso 1 1 calc R U .
H22B H 0.2638 1.5521 0.4459 0.032 Uiso 1 1 calc R U .
C23 C 0.21517(16) 1.5814(5) 0.4573(2) 0.0262(12) Uani 1 1 d . . .
H23A H 0.2375 1.6128 0.4961 0.031 Uiso 1 1 calc R U .
H23B H 0.1896 1.6481 0.4410 0.031 Uiso 1 1 calc R U .
C49 C 0.17995(15) 1.4195(6) 0.4863(2) 0.0260(12) Uani 1 1 d . . .
H49A H 0.1594 1.3346 0.4725 0.031 Uiso 1 1 calc R U .
H49B H 0.1630 1.5117 0.4782 0.031 Uiso 1 1 calc R U .
C19 C 0.21538(15) 1.4043(5) 0.54964(19) 0.0247(11) Uani 1 1 d . . .
H19A H 0.2356 1.4900 0.5639 0.030 Uiso 1 1 calc R U .
H19B H 0.2014 1.4022 0.5686 0.030 Uiso 1 1 calc R U .
C18 C 0.28146(15) 1.2507(6) 0.62038(19) 0.0258(11) Uani 1 1 d . . .
H18A H 0.2983 1.3439 0.6299 0.031 Uiso 1 1 calc R U .
H18B H 0.2723 1.2429 0.6449 0.031 Uiso 1 1 calc R U .
O1W O 0.15292(16) 0.8942(6) 0.5653(2) 0.0818(16) Uani 1 1 d . . .
H2W H 0.1515 0.9335 0.5377 0.123 Uiso 1 1 d R U .
H1W H 0.1675 0.8207 0.5882 0.123 Uiso 1 1 d R U .
O5W O 0.21225(16) 0.6765(6) 0.6380(2) 0.0991(19) Uani 1 1 d . . .
H10W H 0.2042 0.5989 0.6467 0.149 Uiso 1 1 d R U .
H9W H 0.2398 0.6712 0.6528 0.149 Uiso 1 1 d R U .
O8WA O 0.2118(3) 0.4853(15) 0.7107(6) 0.209(8) Uani 0.827(16) 1 d . . P
O8WB O 0.1835(12) 0.396(4) 0.645(2) 0.11(2) Uani 0.173(16) 1 d . . P
O9WB O 0.2469(8) 0.232(4) 0.7300(18) 0.168(13) Uani 0.43(4) 1 d . U P
O9WA O 0.2291(7) 0.173(2) 0.6858(13) 0.144(9) Uani 0.57(4) 1 d . U P
O3W O 0.15143(13) 0.3750(4) 0.72651(16) 0.0578(12) Uani 1 1 d . . .
H6W H 0.1321 0.3513 0.6927 0.087 Uiso 1 1 d R U .
H5W H 0.1740 0.4055 0.7301 0.087 Uiso 1 1 d R U .
O7W O 0.12932(12) 0.3474(5) 0.24829(16) 0.0617(13) Uani 1 1 d . . .
H14W H 0.1370 0.4188 0.2365 0.093 Uiso 1 1 d R U .
H13W H 0.1418 0.3666 0.2829 0.093 Uiso 1 1 d R U .

loop_
_atom_site_aniso_label
_atom_site_aniso_U_11
_atom_site_aniso_U_22
_atom_site_aniso_U_33
_atom_site_aniso_U_23
_atom_site_aniso_U_13
_atom_site_aniso_U_12
O4W 0.100(4) 0.053(3) 0.062(3) 0.015(3) 0.045(3) 0.029(3)
O2W 0.080(3) 0.055(3) 0.060(3) 0.000(2) 0.041(3) 0.015(2)
O6W 0.221(7) 0.170(7) 0.098(4) 0.087(4) 0.129(5) 0.158(6)
Ni1 0.0200(4) 0.0171(5) 0.0175(5) 0.0005(4) 0.0119(4) -0.0010(4)
Ni2 0.0169(4) 0.0138(4) 0.0177(5) -0.0013(4) 0.0098(4) -0.0012(3)
O6 0.0209(17) 0.0178(18) 0.0227(19) -0.0027(15) 0.0107(15) -0.0052(14)
O5 0.0295(18) 0.028(2) 0.031(2) -0.0104(17) 0.0211(17) -0.0082(15)
O4 0.0209(17) 0.028(2) 0.0233(19) 0.0055(15) 0.0129(15) -0.0006(14)
O3 0.0256(17) 0.0201(18) 0.0212(19) 0.0077(15) 0.0149(16) 0.0037(14)
O2 0.0223(17) 0.0208(18) 0.0272(19) 0.0117(15) 0.0161(15) 0.0053(14)
O1 0.0268(17) 0.0191(18) 0.0226(18) -0.0067(15) 0.0174(15) -0.0112(14)
N4 0.030(2) 0.022(2) 0.020(2) 0.0023(19) 0.014(2) -0.0026(18)
N5 0.024(2) 0.020(2) 0.019(2) -0.0015(18) 0.0120(19) 0.0002(17)
N6 0.0196(19) 0.014(2) 0.022(2) -0.0007(18) 0.0117(17) -0.0026(16)
N3 0.025(2) 0.029(2) 0.022(2) -0.001(2) 0.0157(19) 0.0012(18)
N1 0.024(2) 0.018(2) 0.023(2) 0.0028(18) 0.0167(18) -0.0003(16)
N2 0.024(2) 0.019(2) 0.018(2) 0.0005(18) 0.0133(18) 0.0007(17)
C1 0.020(3) 0.011(3) 0.014(3) 0.000 0.011(3) 0.000
C3 0.021(2) 0.016(3) 0.019(3) 0.001(2) 0.013(2) 0.0026(18)
C2 0.019(2) 0.018(3) 0.015(2) 0.001(2) 0.011(2) -0.0005(19)
C4 0.026(3) 0.013(2) 0.028(3) 0.001(2) 0.020(2) -0.0020(19)
C9 0.023(2) 0.023(3) 0.032(3) 0.011(2) 0.018(2) 0.010(2)
C8 0.028(3) 0.017(3) 0.032(3) 0.010(2) 0.020(2) 0.009(2)
C7 0.024(2) 0.018(3) 0.024(3) 0.000(2) 0.017(2) -0.001(2)
C6 0.024(2) 0.017(3) 0.022(3) -0.002(2) 0.014(2) 0.000(2)
C5 0.028(3) 0.015(2) 0.018(3) 0.000(2) 0.012(2) -0.003(2)
C11 0.016(2) 0.016(2) 0.020(3) -0.004(2) 0.008(2) 0.0007(19)
C16 0.016(2) 0.016(2) 0.021(3) 0.001(2) 0.010(2) 0.0003(19)
C15 0.018(2) 0.024(3) 0.015(3) -0.001(2) 0.009(2) 0.001(2)
C14 0.015(2) 0.021(3) 0.018(3) 0.002(2) 0.008(2) 0.0034(19)
C17 0.016(2) 0.020(3) 0.021(3) -0.001(2) 0.009(2) -0.001(2)
C13 0.030(3) 0.018(3) 0.032(3) 0.000(2) 0.022(2) -0.006(2)
C12 0.033(3) 0.022(3) 0.021(3) 0.000(2) 0.017(2) -0.005(2)
C10 0.031(3) 0.016(2) 0.020(3) -0.003(2) 0.017(2) -0.003(2)
C24 0.024(3) 0.021(3) 0.028(3) -0.001(2) 0.016(2) -0.003(2)
C27 0.024(3) 0.019(3) 0.023(3) -0.003(2) 0.012(2) 0.000(2)
C28 0.036(3) 0.016(3) 0.030(3) 0.000(2) 0.022(3) 0.003(2)
C29 0.032(3) 0.025(3) 0.032(3) 0.005(2) 0.020(3) 0.008(2)
C26 0.028(3) 0.028(3) 0.020(3) 0.000(2) 0.014(2) 0.001(2)
C25 0.023(2) 0.029(3) 0.027(3) 0.008(2) 0.019(2) 0.002(2)
C30 0.032(3) 0.030(3) 0.039(3) 0.002(3) 0.026(3) 0.007(2)
C20 0.022(2) 0.025(3) 0.023(3) -0.001(2) 0.011(2) -0.002(2)
C21 0.038(3) 0.019(3) 0.028(3) 0.005(2) 0.019(2) -0.001(2)
C22 0.033(3) 0.016(3) 0.029(3) 0.004(2) 0.018(2) 0.000(2)
C23 0.030(3) 0.019(3) 0.031(3) 0.002(2) 0.018(2) 0.003(2)
C49 0.023(3) 0.025(3) 0.033(3) 0.006(2) 0.018(2) 0.005(2)
C19 0.028(3) 0.020(3) 0.031(3) 0.000(2) 0.021(2) 0.001(2)
C18 0.031(3) 0.026(3) 0.022(3) -0.004(2) 0.017(2) -0.004(2)
O1W 0.112(4) 0.085(4) 0.085(4) 0.036(3) 0.079(4) 0.018(3)
O5W 0.088(4) 0.093(4) 0.129(5) 0.037(4) 0.072(4) 0.027(3)
O8WA 0.099(7) 0.287(15) 0.194(15) 0.109(12) 0.064(8) -0.044(8)
O8WB 0.09(3) 0.13(4) 0.13(4) 0.06(3) 0.07(3) -0.01(2)
O9WB 0.145(14) 0.20(2) 0.19(2) 0.039(14) 0.115(14) -0.040(11)
O9WA 0.126(12) 0.172(13) 0.210(18) 0.008(11) 0.141(13) 0.005(9)
O3W 0.051(2) 0.051(3) 0.039(3) -0.012(2) 0.009(2) -0.002(2)
O7W 0.066(3) 0.056(3) 0.030(2) -0.005(2) 0.012(2) -0.026(2)

loop_
_atom_type_symbol
_atom_type_description
_atom_type_scat_dispersion_real
_atom_type_scat_dispersion_imag
_atom_type_scat_source
C C 0.0033 0.0016 'International Tables Vol C Tables 4.2.6.8 and 6.1.1.4'
H H 0.0000 0.0000 'International Tables Vol C Tables 4.2.6.8 and 6.1.1.4'
N N 0.0061 0.0033 'International Tables Vol C Tables 4.2.6.8 and 6.1.1.4'
Ni Ni 0.3393 1.1124 'International Tables Vol C Tables 4.2.6.8 and 6.1.1.4'
O O 0.0106 0.0060 'International Tables Vol C Tables 4.2.6.8 and 6.1.1.4'

loop_
_geom_angle_atom_site_label_1
_geom_angle_atom_site_label_2
_geom_angle_atom_site_label_3
_geom_angle
_geom_angle_site_symmetry_1
_geom_angle_site_symmetry_3
H7W O4W H8W 103.8 . .
H4W O2W H3W 122.2 . .
H11W O6W H12W 106.0 . .
N1 Ni1 N1 180.0(2) . 5_546
N1 Ni1 N2 92.79(14) . .
N1 Ni1 N2 87.21(14) 5_546 .
N1 Ni1 N2 87.21(14) . 5_546
N1 Ni1 N2 92.78(14) 5_546 5_546
N2 Ni1 N2 180.0 . 5_546
N1 Ni1 O3 89.31(13) . 5_546
N1 Ni1 O3 90.69(13) 5_546 5_546
N2 Ni1 O3 89.25(13) . 5_546
N2 Ni1 O3 90.75(13) 5_546 5_546
N1 Ni1 O3 90.69(13) . .
N1 Ni1 O3 89.31(13) 5_546 .
N2 Ni1 O3 90.74(13) . .
N2 Ni1 O3 89.25(13) 5_546 .
O3 Ni1 O3 180.0 5_546 .
N6 Ni2 N6 180.0 7_576 .
N6 Ni2 N5 93.14(14) 7_576 .
N6 Ni2 N5 86.86(14) . .
N6 Ni2 N5 86.86(14) 7_576 7_576
N6 Ni2 N5 93.14(14) . 7_576
N5 Ni2 N5 180.0 . 7_576
N6 Ni2 O6 87.50(13) 7_576 .
N6 Ni2 O6 92.50(13) . .
N5 Ni2 O6 89.92(13) . .
N5 Ni2 O6 90.08(13) 7_576 .
N6 Ni2 O6 92.50(13) 7_576 7_576
N6 Ni2 O6 87.50(13) . 7_576
N5 Ni2 O6 90.08(13) . 7_576
N5 Ni2 O6 89.92(13) 7_576 7_576
O6 Ni2 O6 180.00(11) . 7_576
C17 O6 Ni2 134.9(3) . .
C10 O3 Ni1 138.2(3) . .
C4 O2 C3 119.9(3) . .
C11 O1 C2 117.0(3) . .
C18 N4 C20 117.4(4) 7_576 .
C18 N4 C21 116.8(4) 7_576 .
C20 N4 C21 110.1(4) . .
C49 N5 C23 109.2(4) . .
C49 N5 C20 111.4(3) . .
C23 N5 C20 106.6(4) . .
C49 N5 Ni2 101.6(3) . .
C23 N5 Ni2 119.7(3) . .
C20 N5 Ni2 108.3(3) . .
C19 N6 C18 112.7(4) . .
C19 N6 Ni2 105.8(3) . .
C18 N6 Ni2 115.9(3) . .
C19 N6 H6N 107.4 . .
C18 N6 H6N 107.4 . .
Ni2 N6 H6N 107.4 . .
C26 N3 C25 117.4(4) . .
C26 N3 C30 110.3(4) . .
C25 N3 C30 117.3(4) . .
C24 N1 C25 113.1(3) . .
C24 N1 Ni1 105.7(3) . .
C25 N1 Ni1 115.9(3) . .
C24 N1 H1 107.3 . .
C25 N1 H1 107.3 . .
Ni1 N1 H1 107.3 . .
C28 N2 C27 107.9(3) . .
C28 N2 C26 106.8(3) . .
C27 N2 C26 111.3(4) . .
C28 N2 Ni1 120.0(3) . .
C27 N2 Ni1 102.2(3) . .
C26 N2 Ni1 108.5(3) . .
C2 C1 C2 111.1(5) 2 .
C2 C1 C3 110.2(2) 2 .
C2 C1 C3 108.3(2) . .
C2 C1 C3 108.3(2) 2 2
C2 C1 C3 110.2(2) . 2
C3 C1 C3 108.8(5) . 2
O2 C3 C1 105.8(3) . .
O2 C3 H3A 110.6 . .
C1 C3 H3A 110.6 . .
O2 C3 H3B 110.6 . .
C1 C3 H3B 110.6 . .
H3A C3 H3B 108.7 . .
O1 C2 C1 108.4(3) . .
O1 C2 H2A 110.0 . .
C1 C2 H2A 110.0 . .
O1 C2 H2B 110.0 . .
C1 C2 H2B 110.0 . .
H2A C2 H2B 108.4 . .
O2 C4 C5 125.2(4) . .
O2 C4 C9 113.7(4) . .
C5 C4 C9 121.0(4) . .
C8 C9 C4 119.9(4) . .
C8 C9 H9 120.1 . .
C4 C9 H9 120.1 . .
C9 C8 C7 120.7(4) . .
C9 C8 H8 119.7 . .
C7 C8 H8 119.7 . .
C6 C7 C8 117.6(4) . .
C6 C7 C10 122.9(4) . .
C8 C7 C10 119.3(4) . .
C7 C6 C5 122.6(4) . .
C7 C6 H6 118.7 . .
C5 C6 H6 118.7 . .
C4 C5 C6 118.0(4) . .
C4 C5 H5 121.0 . .
C6 C5 H5 121.0 . .
C16 C11 O1 124.1(4) . .
C16 C11 C12 120.2(4) . .
O1 C11 C12 115.6(4) . .
C11 C16 C15 119.0(4) . .
C11 C16 H16 120.5 . .
C15 C16 H16 120.5 . .
C14 C15 C16 121.8(4) . .
C14 C15 H15 119.1 . .
C16 C15 H15 119.1 . .
C15 C14 C13 117.9(4) . .
C15 C14 C17 120.2(4) . .
C13 C14 C17 121.9(4) . .
O5 C17 O6 125.3(4) . .
O5 C17 C14 117.4(4) . .
O6 C17 C14 117.3(4) . .
C12 C13 C14 121.4(4) . .
C12 C13 H13 119.3 . .
C14 C13 H13 119.3 . .
C13 C12 C11 119.6(4) . .
C13 C12 H12 120.2 . .
C11 C12 H12 120.2 . .
O3 C10 O4 124.2(4) . .
O3 C10 C7 117.9(4) . .
O4 C10 C7 117.9(4) . .
N1 C24 C27 109.0(4) . 5_546
N1 C24 H24A 109.9 . .
C27 C24 H24A 109.9 5_546 .
N1 C24 H24B 109.9 . .
C27 C24 H24B 109.9 5_546 .
H24A C24 H24B 108.3 . .
N2 C27 C24 110.5(4) . 5_546
N2 C27 H27A 109.6 . .
C24 C27 H27A 109.6 5_546 .
N2 C27 H27B 109.6 . .
C24 C27 H27B 109.6 5_546 .
H27A C27 H27B 108.1 . .
N2 C28 C29 112.0(4) . .
N2 C28 H28A 109.2 . .
C29 C28 H28A 109.2 . .
N2 C28 H28B 109.2 . .
C29 C28 H28B 109.2 . .
H28A C28 H28B 107.9 . .
C30 C29 C28 112.5(4) . .
C30 C29 H29A 109.1 . .
C28 C29 H29A 109.1 . .
C30 C29 H29B 109.1 . .
C28 C29 H29B 109.1 . .
H29A C29 H29B 107.8 . .
N3 C26 N2 112.7(4) . .
N3 C26 H26A 109.1 . .
N2 C26 H26A 109.1 . .
N3 C26 H26B 109.1 . .
N2 C26 H26B 109.1 . .
H26A C26 H26B 107.8 . .
N3 C25 N1 115.6(4) . .
N3 C25 H25A 108.4 . .
N1 C25 H25A 108.4 . .
N3 C25 H25B 108.4 . .
N1 C25 H25B 108.4 . .
H25A C25 H25B 107.4 . .
N3 C30 C29 112.3(4) . .
N3 C30 H30A 109.1 . .
C29 C30 H30A 109.1 . .
N3 C30 H30B 109.1 . .
C29 C30 H30B 109.1 . .
H30A C30 H30B 107.9 . .
N4 C20 N5 112.3(3) . .
N4 C20 H20A 109.1 . .
N5 C20 H20A 109.1 . .
N4 C20 H20B 109.1 . .
N5 C20 H20B 109.1 . .
H20A C20 H20B 107.9 . .
N4 C21 C22 113.7(4) . .
N4 C21 H21A 108.8 . .
C22 C21 H21A 108.8 . .
N4 C21 H21B 108.8 . .
C22 C21 H21B 108.8 . .
H21A C21 H21B 107.7 . .
C21 C22 C23 111.7(4) . .
C21 C22 H22A 109.3 . .
C23 C22 H22A 109.3 . .
C21 C22 H22B 109.3 . .
C23 C22 H22B 109.3 . .
H22A C22 H22B 107.9 . .
N5 C23 C22 113.0(4) . .
N5 C23 H23A 109.0 . .
C22 C23 H23A 109.0 . .
N5 C23 H23B 109.0 . .
C22 C23 H23B 109.0 . .
H23A C23 H23B 107.8 . .
N5 C49 C19 110.4(4) . .
N5 C49 H49A 109.6 . .
C19 C49 H49A 109.6 . .
N5 C49 H49B 109.6 . .
C19 C49 H49B 109.6 . .
H49A C49 H49B 108.1 . .
N6 C19 C49 108.4(4) . .
N6 C19 H19A 110.0 . .
C49 C19 H19A 110.0 . .
N6 C19 H19B 110.0 . .
C49 C19 H19B 110.0 . .
H19A C19 H19B 108.4 . .
N4 C18 N6 116.1(4) 7_576 .
N4 C18 H18A 108.3 7_576 .
N6 C18 H18A 108.3 . .
N4 C18 H18B 108.3 7_576 .
N6 C18 H18B 108.3 . .
H18A C18 H18B 107.4 . .
H2W O1W H1W 134.8 . .
H10W O5W H9W 110.1 . .
H6W O3W H5W 108.3 . .
H14W O7W H13W 105.6 . .

loop_
_geom_bond_atom_site_label_1
_geom_bond_atom_site_label_2
_geom_bond_distance
_geom_bond_site_symmetry_2
O4W H7W 0.8525 .
O4W H8W 0.8552 .
O2W H4W 0.8657 .
O2W H3W 0.8612 .
O6W H11W 0.8483 .
O6W H12W 0.8475 .
Ni1 N1 2.043(3) .
Ni1 N1 2.043(3) 5_546
Ni1 N2 2.120(4) .
Ni1 N2 2.120(4) 5_546
Ni1 O3 2.179(3) 5_546
Ni1 O3 2.179(3) .
Ni2 N6 2.035(4) 7_576
Ni2 N6 2.035(4) .
Ni2 N5 2.128(4) .
Ni2 N5 2.128(4) 7_576
Ni2 O6 2.160(3) .
Ni2 O6 2.160(3) 7_576
O6 C17 1.263(5) .
O5 C17 1.258(5) .
O4 C10 1.274(5) .
O3 C10 1.259(5) .
O2 C4 1.369(5) .
O2 C3 1.431(5) .
O1 C11 1.378(5) .
O1 C2 1.434(5) .
N4 C18 1.448(6) 7_576
N4 C20 1.447(5) .
N4 C21 1.463(6) .
N5 C49 1.479(5) .
N5 C23 1.490(6) .
N5 C20 1.501(5) .
N6 C19 1.478(5) .
N6 C18 1.494(5) .
N6 H6N 0.9800 .
N3 C26 1.439(5) .
N3 C25 1.442(6) .
N3 C30 1.465(6) .
N1 C24 1.487(6) .
N1 C25 1.496(5) .
N1 H1 0.9800 .
N2 C28 1.486(5) .
N2 C27 1.486(5) .
N2 C26 1.496(5) .
C1 C2 1.525(5) 2
C1 C2 1.525(5) .
C1 C3 1.539(5) .
C1 C3 1.540(5) 2
C3 H3A 0.9700 .
C3 H3B 0.9700 .
C2 H2A 0.9700 .
C2 H2B 0.9700 .
C4 C5 1.379(6) .
C4 C9 1.389(6) .
C9 C8 1.374(6) .
C9 H9 0.9300 .
C8 C7 1.403(6) .
C8 H8 0.9300 .
C7 C6 1.386(6) .
C7 C10 1.497(6) .
C6 C5 1.387(6) .
C6 H6 0.9300 .
C5 H5 0.9300 .
C11 C16 1.378(6) .
C11 C12 1.389(6) .
C16 C15 1.386(6) .
C16 H16 0.9300 .
C15 C14 1.379(6) .
C15 H15 0.9300 .
C14 C13 1.391(6) .
C14 C17 1.511(6) .
C13 C12 1.371(6) .
C13 H13 0.9300 .
C12 H12 0.9300 .
C24 C27 1.525(6) 5_546
C24 H24A 0.9700 .
C24 H24B 0.9700 .
C27 C24 1.525(6) 5_546
C27 H27A 0.9700 .
C27 H27B 0.9700 .
C28 C29 1.529(6) .
C28 H28A 0.9700 .
C28 H28B 0.9700 .
C29 C30 1.526(6) .
C29 H29A 0.9700 .
C29 H29B 0.9700 .
C26 H26A 0.9700 .
C26 H26B 0.9700 .
C25 H25A 0.9700 .
C25 H25B 0.9700 .
C30 H30A 0.9700 .
C30 H30B 0.9700 .
C20 H20A 0.9700 .
C20 H20B 0.9700 .
C21 C22 1.517(6) .
C21 H21A 0.9700 .
C21 H21B 0.9700 .
C22 C23 1.518(6) .
C22 H22A 0.9700 .
C22 H22B 0.9700 .
C23 H23A 0.9700 .
C23 H23B 0.9700 .
C49 C19 1.519(6) .
C49 H49A 0.9700 .
C49 H49B 0.9700 .
C19 H19A 0.9700 .
C19 H19B 0.9700 .
C18 N4 1.448(6) 7_576
C18 H18A 0.9700 .
C18 H18B 0.9700 .
O1W H2W 0.8586 .
O1W H1W 0.8578 .
O5W H10W 0.8487 .
O5W H9W 0.8430 .
O8WA O8WB 1.76(5) .
O9WB O9WA 1.18(3) .
O3W H6W 0.8368 .
O3W H5W 0.8294 .
O7W H14W 0.8486 .
O7W H13W 0.8484 .

loop_
_geom_torsion_atom_site_label_1
_geom_torsion_atom_site_label_2
_geom_torsion_atom_site_label_3
_geom_torsion_atom_site_label_4
_geom_torsion
_geom_torsion_site_symmetry_1
_geom_torsion_site_symmetry_4
C4 O2 C3 C1 -178.2(4) . .
C2 C1 C3 O2 170.0(3) 2 .
C2 C1 C3 O2 -68.4(4) . .
C3 C1 C3 O2 51.4(2) 2 .
C11 O1 C2 C1 174.7(3) . .
C2 C1 C2 O1 -58.8(3) 2 .
C3 C1 C2 O1 -179.9(3) . .
C3 C1 C2 O1 61.3(5) 2 .
C3 O2 C4 C5 -3.3(7) . .
C3 O2 C4 C9 178.3(4) . .
O2 C4 C9 C8 173.7(4) . .
C5 C4 C9 C8 -4.8(7) . .
C4 C9 C8 C7 1.8(7) . .
C9 C8 C7 C6 2.3(7) . .
C9 C8 C7 C10 -174.4(4) . .
C8 C7 C6 C5 -3.5(7) . .
C10 C7 C6 C5 173.0(4) . .
O2 C4 C5 C6 -174.7(4) . .
C9 C4 C5 C6 3.5(7) . .
C7 C6 C5 C4 0.7(7) . .
C2 O1 C11 C16 9.4(6) . .
C2 O1 C11 C12 -172.4(4) . .
O1 C11 C16 C15 -179.7(4) . .
C12 C11 C16 C15 2.2(6) . .
C11 C16 C15 C14 -2.1(6) . .
C16 C15 C14 C13 0.4(7) . .
C16 C15 C14 C17 -178.2(4) . .
Ni2 O6 C17 O5 0.4(7) . .
Ni2 O6 C17 C14 179.9(3) . .
C15 C14 C17 O5 -21.6(6) . .
C13 C14 C17 O5 159.9(4) . .
C15 C14 C17 O6 158.8(4) . .
C13 C14 C17 O6 -19.7(6) . .
C15 C14 C13 C12 1.2(7) . .
C17 C14 C13 C12 179.7(4) . .
C14 C13 C12 C11 -1.1(7) . .
C16 C11 C12 C13 -0.7(7) . .
O1 C11 C12 C13 -178.9(4) . .
Ni1 O3 C10 O4 13.4(8) . .
Ni1 O3 C10 C7 -166.4(3) . .
C6 C7 C10 O3 -169.0(4) . .
C8 C7 C10 O3 7.5(7) . .
C6 C7 C10 O4 11.2(7) . .
C8 C7 C10 O4 -172.3(4) . .
C25 N1 C24 C27 -167.9(4) . 5_546
Ni1 N1 C24 C27 -40.1(4) . 5_546
C28 N2 C27 C24 -85.5(4) . 5_546
C26 N2 C27 C24 157.6(4) . 5_546
Ni1 N2 C27 C24 42.0(4) . 5_546
C27 N2 C28 C29 -175.4(4) . .
C26 N2 C28 C29 -55.6(5) . .
Ni1 N2 C28 C29 68.3(4) . .
N2 C28 C29 C30 48.9(6) . .
C25 N3 C26 N2 74.6(5) . .
C30 N3 C26 N2 -63.4(5) . .
C28 N2 C26 N3 64.3(5) . .
C27 N2 C26 N3 -178.1(4) . .
Ni1 N2 C26 N3 -66.4(4) . .
C26 N3 C25 N1 -63.2(5) . .
C30 N3 C25 N1 71.8(5) . .
C24 N1 C25 N3 172.5(4) . .
Ni1 N1 C25 N3 50.2(5) . .
C26 N3 C30 C29 52.5(5) . .
C25 N3 C30 C29 -85.6(5) . .
C28 C29 C30 N3 -46.1(6) . .
C18 N4 C20 N5 74.5(5) 7_576 .
C21 N4 C20 N5 -62.5(5) . .
C49 N5 C20 N4 -177.3(4) . .
C23 N5 C20 N4 63.5(5) . .
Ni2 N5 C20 N4 -66.4(4) . .
C18 N4 C21 C22 -84.8(5) 7_576 .
C20 N4 C21 C22 52.4(5) . .
N4 C21 C22 C23 -45.9(6) . .
C49 N5 C23 C22 -176.3(4) . .
C20 N5 C23 C22 -55.8(5) . .
Ni2 N5 C23 C22 67.4(5) . .
C21 C22 C23 N5 48.6(5) . .
C23 N5 C49 C19 -84.5(4) . .
C20 N5 C49 C19 157.9(4) . .
Ni2 N5 C49 C19 42.9(4) . .
C18 N6 C19 C49 169.0(4) . .
Ni2 N6 C19 C49 41.4(4) . .
N5 C49 C19 N6 -59.9(5) . .
C19 N6 C18 N4 -171.8(4) . 7_576
Ni2 N6 C18 N4 -49.8(5) . 7_576
